data_7714955
loop_
_publ_author_name
'Stogniy, Marina Yu'
'Anufriev, Sergey A.'
'Bogdanova, Ekaterina V.'
'Gorodetskaya, Nadezhda A.'
'Anisimov, Alexei A.'
'Suponitsky, Kyrill Yu'
'Grishin, Ivan D.'
'Sivaev, Igor B.'

_publ_section_title
;
 Charge-compensated <i>nido</i>-carborane derivatives in the synthesis of
 iron(II) bis(dicarbollide) complexes.
;
_journal_issue 7
_journal_name_full 'Dalton transactions (Cambridge, England : 2003)'
_journal_page_first 3363
_journal_page_last 3376
_journal_paper_doi 10.1039/d3dt03549b
_journal_volume 53
_journal_year 2024
_chemical_formula_moiety 'C16 H48 B18 Fe N4'
_chemical_formula_sum 'C16 H48 B18 Fe N4'
_chemical_formula_weight 547.01
_space_group_crystal_system monoclinic
_space_group_IT_number 14
_space_group_name_Hall '-P 2ybc'
_space_group_name_H-M_alt 'P 1 21/c 1'
_atom_sites_solution_hydrogens mixed
_atom_sites_solution_primary direct
_atom_sites_solution_secondary difmap
_audit_creation_method SHELXL-2014/6
_audit_update_record
;
2023-07-01 deposited with the CCDC.	2024-01-05 downloaded from the CCDC.
;
_cell_angle_alpha 90
_cell_angle_beta 109.0480(10)
_cell_angle_gamma 90
_cell_formula_units_Z 2
_cell_length_a 11.7267(3)
_cell_length_b 9.3910(3)
_cell_length_c 13.8172(4)
_cell_measurement_reflns_used 5342
_cell_measurement_temperature 120(2)
_cell_measurement_theta_max 27.10
_cell_measurement_theta_min 2.67
_cell_volume 1438.31(7)
_computing_cell_refinement 'SAINT (Bruker, 2014)'
_computing_data_collection 'APEX (Bruker, 2014)'
_computing_data_reduction 'SAINT (Bruker, 2014)'
_computing_molecular_graphics 'SHELXL-2014/6 (Sheldrick, 2014)'
_computing_publication_material 'SHELXL-2014/6 (Sheldrick, 2014) and PLATON (Spek, 2009)'
_computing_structure_refinement 'SHELXL-2014/6 (Sheldrick, 2014)'
_computing_structure_solution 'SHELXL-2014/6 (Sheldrick, 2014)'
_diffrn_ambient_temperature 120(2)
_diffrn_measured_fraction_theta_full 1.000
_diffrn_measured_fraction_theta_max 0.997
_diffrn_measurement_device_type 'Bruker APEX-II CCD'
_diffrn_measurement_method '\f and \w scans'
_diffrn_radiation_type MoK\a
_diffrn_radiation_wavelength 0.71073
_diffrn_reflns_av_R_equivalents 0.1055
_diffrn_reflns_av_unetI/netI 0.0589
_diffrn_reflns_Laue_measured_fraction_full 1.000
_diffrn_reflns_Laue_measured_fraction_max 0.997
_diffrn_reflns_limit_h_max 15
_diffrn_reflns_limit_h_min -15
_diffrn_reflns_limit_k_max 12
_diffrn_reflns_limit_k_min -12
_diffrn_reflns_limit_l_max 16
_diffrn_reflns_limit_l_min -17
_diffrn_reflns_number 20067
_diffrn_reflns_point_group_measured_fraction_full 1.000
_diffrn_reflns_point_group_measured_fraction_max 0.997
_diffrn_reflns_theta_full 25.242
_diffrn_reflns_theta_max 27.155
_diffrn_reflns_theta_min 2.671
_diffrn_source 'sealed tube'
_exptl_absorpt_coefficient_mu 0.542
_exptl_absorpt_correction_T_max 0.897
_exptl_absorpt_correction_T_min 0.811
_exptl_absorpt_correction_type multi-scan
_exptl_absorpt_process_details 'SADABS-2014/5 (Bruker,2014/5)'
_exptl_crystal_colour red
_exptl_crystal_density_diffrn 1.263
_exptl_crystal_description prizm
_exptl_crystal_F_000 576
_exptl_crystal_size_max 0.26
_exptl_crystal_size_mid 0.22
_exptl_crystal_size_min 0.20
_refine_diff_density_max 0.385
_refine_diff_density_min -0.313
_refine_diff_density_rms 0.053
_refine_ls_extinction_method none
_refine_ls_goodness_of_fit_ref 1.059
_refine_ls_hydrogen_treatment mixed
_refine_ls_matrix_type full
_refine_ls_number_parameters 228
_refine_ls_number_reflns 3175
_refine_ls_number_restraints 0
_refine_ls_restrained_S_all 1.059
_refine_ls_R_factor_all 0.0545
_refine_ls_R_factor_gt 0.0327
_refine_ls_shift/su_max 0.000
_refine_ls_shift/su_mean 0.000
_refine_ls_structure_factor_coef Fsqd
_refine_ls_weighting_details 'w=1/[\s^2^(Fo^2^)+(0.0404P)^2^] where P=(Fo^2^+2Fc^2^)/3'
_refine_ls_weighting_scheme calc
_refine_ls_wR_factor_gt 0.0780
_refine_ls_wR_factor_ref 0.0820
_reflns_Friedel_coverage 0.000
_reflns_number_gt 2436
_reflns_number_total 3175
_reflns_threshold_expression 'I > 2\s(I)'
_cod_data_source_file d3dt03549b2.cif
_cod_data_source_block siv30
_cod_depositor_comments 'Adding full bibliography for 7714955--7714960.cif.'
_cod_original_sg_symbol_H-M 'P 21/c'
_cod_database_code 7714955
_shelx_space_group_comment
;
The symmetry employed for this shelxl refinement is uniquely defined
by the following loop, which should always be used as a source of
symmetry information in preference to the above space-group names.
They are only intended as comments.
;
_shelxl_version_number 2014/6

loop_
_space_group_symop_operation_xyz
'x, y, z'
'-x, y+1/2, -z+1/2'
'-x, -y, -z'
'x, -y-1/2, z-1/2'

loop_
_atom_site_label
_atom_site_type_symbol
_atom_site_fract_x
_atom_site_fract_y
_atom_site_fract_z
_atom_site_U_iso_or_equiv
_atom_site_adp_type
_atom_site_occupancy
_atom_site_site_symmetry_order
_atom_site_calc_flag
_atom_site_refinement_flags_posn
_atom_site_refinement_flags_adp
_atom_site_refinement_flags_occupancy
_atom_site_disorder_assembly
_atom_site_disorder_group
Fe1 Fe 0.5000 0.5000 0.5000 0.00976(10) Uani 1 2 d S . P . .
N1 N 0.40811(12) 0.37451(16) 0.67464(11) 0.0131(3) Uani 1 1 d . . . . .
N2 N 0.27728(12) 0.20243(16) 0.58568(11) 0.0152(3) Uani 1 1 d . . . . .
C1 C 0.61082(13) 0.34988(18) 0.47375(14) 0.0124(4) Uani 1 1 d . . . . .
C2 C 0.68080(14) 0.47339(18) 0.55285(14) 0.0130(4) Uani 1 1 d . . . . .
B4 B 0.49917(17) 0.2764(2) 0.50961(16) 0.0121(4) Uani 1 1 d . . . . .
B5 B 0.64002(17) 0.1849(2) 0.52935(16) 0.0155(4) Uani 1 1 d . . . . .
B6 B 0.75559(17) 0.3136(2) 0.55454(17) 0.0169(4) Uani 1 1 d . . . . .
B7 B 0.62188(15) 0.4936(2) 0.64954(15) 0.0136(4) Uani 1 1 d . . . . .
B8 B 0.50803(16) 0.3621(2) 0.62628(16) 0.0123(4) Uani 1 1 d . . . . .
B9 B 0.57825(16) 0.1914(2) 0.63000(16) 0.0144(4) Uani 1 1 d . . . . .
B10 B 0.73658(17) 0.2178(2) 0.65663(16) 0.0171(4) Uani 1 1 d . . . . .
B11 B 0.76327(16) 0.4038(2) 0.66864(16) 0.0157(4) Uani 1 1 d . . . . .
B12 B 0.65505(16) 0.3272(2) 0.71682(16) 0.0142(4) Uani 1 1 d . . . . .
C3 C 0.30658(14) 0.30322(19) 0.65638(13) 0.0131(4) Uani 1 1 d . . . . .
C4 C 0.22145(14) 0.34376(19) 0.71265(14) 0.0165(4) Uani 1 1 d . . . . .
H4A H 0.2659 0.3981 0.7750 0.020 Uiso 1 1 calc R U . . .
H4B H 0.1892 0.2564 0.7343 0.020 Uiso 1 1 calc R U . . .
C5 C 0.11650(15) 0.4341(2) 0.64559(15) 0.0224(4) Uani 1 1 d . . . . .
H5A H 0.0653 0.4634 0.6857 0.034 Uiso 1 1 calc R U . . .
H5B H 0.0688 0.3779 0.5865 0.034 Uiso 1 1 calc R U . . .
H5C H 0.1484 0.5188 0.6218 0.034 Uiso 1 1 calc R U . . .
C6 C 0.17461(14) 0.1042(2) 0.56148(14) 0.0183(4) Uani 1 1 d . . . . .
H6A H 0.1147 0.1399 0.5921 0.022 Uiso 1 1 calc R U . . .
H6B H 0.2025 0.0095 0.5913 0.022 Uiso 1 1 calc R U . . .
C7 C 0.11595(15) 0.0903(2) 0.44650(14) 0.0207(4) Uani 1 1 d . . . . .
H7A H 0.0600 0.0082 0.4322 0.025 Uiso 1 1 calc R U . . .
H7B H 0.1794 0.0695 0.4156 0.025 Uiso 1 1 calc R U . . .
C8 C 0.04661(16) 0.2218(2) 0.39489(16) 0.0284(5) Uani 1 1 d . . . . .
H8A H 0.0145 0.2063 0.3208 0.043 Uiso 1 1 calc R U . . .
H8B H 0.1008 0.3042 0.4094 0.043 Uiso 1 1 calc R U . . .
H8C H -0.0201 0.2396 0.4213 0.043 Uiso 1 1 calc R U . . .
H1N H 0.4203(17) 0.438(2) 0.7227(16) 0.026(6) Uiso 1 1 d . . . . .
H2N H 0.3280(15) 0.183(2) 0.5557(15) 0.020(5) Uiso 1 1 d . . . . .
H1 H 0.6127(15) 0.3539(19) 0.4039(15) 0.018(5) Uiso 1 1 d . . . . .
H2 H 0.7152(16) 0.545(2) 0.5275(14) 0.017(5) Uiso 1 1 d . . . . .
H4 H 0.4220(16) 0.220(2) 0.4532(14) 0.023(5) Uiso 1 1 d . . . . .
H5 H 0.6430(14) 0.100(2) 0.4808(14) 0.016(5) Uiso 1 1 d . . . . .
H6 H 0.8282(14) 0.3111(19) 0.5213(13) 0.015(5) Uiso 1 1 d . . . . .
H7 H 0.6282(14) 0.595(2) 0.6931(14) 0.014(5) Uiso 1 1 d . . . . .
H9 H 0.5394(14) 0.1008(18) 0.6502(13) 0.012(4) Uiso 1 1 d . . . . .
H10 H 0.8037(15) 0.1432(19) 0.6982(14) 0.019(5) Uiso 1 1 d . . . . .
H11 H 0.8450(16) 0.450(2) 0.7111(14) 0.018(5) Uiso 1 1 d . . . . .
H12 H 0.6665(15) 0.325(2) 0.7984(15) 0.022(5) Uiso 1 1 d . . . . .

loop_
_atom_site_aniso_label
_atom_site_aniso_U_11
_atom_site_aniso_U_22
_atom_site_aniso_U_33
_atom_site_aniso_U_23
_atom_site_aniso_U_13
_atom_site_aniso_U_12
Fe1 0.00956(15) 0.00990(18) 0.01001(18) 0.00022(16) 0.00347(12) 0.00037(14)
N1 0.0156(6) 0.0145(8) 0.0101(8) -0.0025(6) 0.0053(6) -0.0011(6)
N2 0.0134(6) 0.0174(8) 0.0173(8) -0.0031(7) 0.0085(6) -0.0028(6)
C1 0.0124(7) 0.0127(9) 0.0123(9) -0.0004(7) 0.0044(6) 0.0011(6)
C2 0.0110(7) 0.0134(10) 0.0152(9) 0.0013(7) 0.0050(6) -0.0005(6)
B4 0.0123(7) 0.0120(9) 0.0124(10) -0.0003(8) 0.0049(7) 0.0001(8)
B5 0.0171(8) 0.0133(10) 0.0171(11) 0.0019(9) 0.0071(8) 0.0041(8)
B6 0.0136(8) 0.0168(11) 0.0208(11) 0.0029(9) 0.0065(8) 0.0040(8)
B7 0.0142(8) 0.0150(10) 0.0116(9) 0.0006(9) 0.0041(7) -0.0012(8)
B8 0.0124(8) 0.0125(10) 0.0134(10) 0.0000(8) 0.0061(7) 0.0004(7)
B9 0.0145(8) 0.0131(11) 0.0153(10) 0.0024(8) 0.0044(7) 0.0014(7)
B10 0.0143(8) 0.0155(11) 0.0204(12) 0.0049(9) 0.0041(8) 0.0033(8)
B11 0.0116(8) 0.0173(11) 0.0170(10) 0.0032(9) 0.0030(7) 0.0016(8)
B12 0.0151(8) 0.0147(10) 0.0118(10) 0.0026(8) 0.0030(7) -0.0004(7)
C3 0.0146(7) 0.0143(9) 0.0106(9) 0.0042(7) 0.0045(6) 0.0025(7)
C4 0.0170(7) 0.0185(10) 0.0167(10) -0.0022(8) 0.0093(7) 0.0007(7)
C5 0.0176(8) 0.0272(11) 0.0222(10) -0.0048(9) 0.0062(7) 0.0050(8)
C6 0.0155(7) 0.0148(9) 0.0265(11) -0.0007(8) 0.0097(7) -0.0041(7)
C7 0.0157(8) 0.0206(11) 0.0268(11) -0.0089(9) 0.0081(7) -0.0052(7)
C8 0.0222(9) 0.0332(13) 0.0258(11) -0.0031(10) 0.0023(8) 0.0021(9)

loop_
_atom_type_symbol
_atom_type_description
_atom_type_scat_dispersion_real
_atom_type_scat_dispersion_imag
_atom_type_scat_source
C C 0.0033 0.0016 'International Tables Vol C Tables 4.2.6.8 and 6.1.1.4'
H H 0.0000 0.0000 'International Tables Vol C Tables 4.2.6.8 and 6.1.1.4'
B B 0.0013 0.0007 'International Tables Vol C Tables 4.2.6.8 and 6.1.1.4'
Fe Fe 0.3463 0.8444 'International Tables Vol C Tables 4.2.6.8 and 6.1.1.4'
N N 0.0061 0.0033 'International Tables Vol C Tables 4.2.6.8 and 6.1.1.4'

loop_
_geom_angle_atom_site_label_1
_geom_angle_atom_site_label_2
_geom_angle_atom_site_label_3
_geom_angle
_geom_angle_site_symmetry_1
_geom_angle_site_symmetry_3
_geom_angle_publ_flag
C2 Fe1 C2 180.00(10) . 3_666 ?
C2 Fe1 C1 132.80(7) . 3_666 ?
C2 Fe1 C1 47.20(7) 3_666 3_666 ?
C2 Fe1 C1 47.20(7) . . ?
C2 Fe1 C1 132.80(7) 3_666 . ?
C1 Fe1 C1 180.00(7) 3_666 . ?
C2 Fe1 B7 131.14(7) . 3_666 ?
C2 Fe1 B7 48.86(7) 3_666 3_666 ?
C1 Fe1 B7 83.43(7) 3_666 3_666 ?
C1 Fe1 B7 96.57(7) . 3_666 ?
C2 Fe1 B7 48.86(7) . . ?
C2 Fe1 B7 131.14(7) 3_666 . ?
C1 Fe1 B7 96.57(7) 3_666 . ?
C1 Fe1 B7 83.43(7) . . ?
B7 Fe1 B7 180.00(12) 3_666 . ?
C2 Fe1 B4 96.91(7) . 3_666 ?
C2 Fe1 B4 83.09(7) 3_666 3_666 ?
C1 Fe1 B4 48.26(6) 3_666 3_666 ?
C1 Fe1 B4 131.74(6) . 3_666 ?
B7 Fe1 B4 85.68(8) 3_666 3_666 ?
B7 Fe1 B4 94.32(8) . 3_666 ?
C2 Fe1 B4 83.09(7) . . ?
C2 Fe1 B4 96.91(7) 3_666 . ?
C1 Fe1 B4 131.74(6) 3_666 . ?
C1 Fe1 B4 48.26(6) . . ?
B7 Fe1 B4 94.32(8) 3_666 . ?
B7 Fe1 B4 85.68(8) . . ?
B4 Fe1 B4 180.0 3_666 . ?
C2 Fe1 B8 82.49(7) . . ?
C2 Fe1 B8 97.51(7) 3_666 . ?
C1 Fe1 B8 97.73(7) 3_666 . ?
C1 Fe1 B8 82.27(7) . . ?
B7 Fe1 B8 130.76(7) 3_666 . ?
B7 Fe1 B8 49.24(7) . . ?
B4 Fe1 B8 130.73(8) 3_666 . ?
B4 Fe1 B8 49.27(8) . . ?
C2 Fe1 B8 97.51(7) . 3_666 ?
C2 Fe1 B8 82.49(7) 3_666 3_666 ?
C1 Fe1 B8 82.27(7) 3_666 3_666 ?
C1 Fe1 B8 97.73(7) . 3_666 ?
B7 Fe1 B8 49.24(7) 3_666 3_666 ?
B7 Fe1 B8 130.76(7) . 3_666 ?
B4 Fe1 B8 49.27(8) 3_666 3_666 ?
B4 Fe1 B8 130.72(8) . 3_666 ?
B8 Fe1 B8 180.00(7) . 3_666 ?
C3 N1 B8 130.59(15) . . ?
C3 N1 H1N 114.1(12) . . ?
B8 N1 H1N 115.3(12) . . ?
C3 N2 C6 127.93(14) . . ?
C3 N2 H2N 117.6(13) . . ?
C6 N2 H2N 113.9(13) . . ?
C2 C1 B4 111.37(13) . . ?
C2 C1 B5 111.19(14) . . ?
B4 C1 B5 63.92(11) . . ?
C2 C1 B6 62.14(11) . . ?
B4 C1 B6 114.86(14) . . ?
B5 C1 B6 61.53(11) . . ?
C2 C1 Fe1 66.12(8) . . ?
B4 C1 Fe1 68.19(9) . . ?
B5 C1 Fe1 126.45(11) . . ?
B6 C1 Fe1 124.83(12) . . ?
C2 C1 H1 118.1(11) . . ?
B4 C1 H1 125.2(10) . . ?
B5 C1 H1 114.4(11) . . ?
B6 C1 H1 108.2(10) . . ?
Fe1 C1 H1 111.9(10) . . ?
C1 C2 B7 111.27(13) . . ?
C1 C2 B11 111.43(14) . . ?
B7 C2 B11 63.77(11) . . ?
C1 C2 B6 62.13(11) . . ?
B7 C2 B6 114.74(14) . . ?
B11 C2 B6 61.75(12) . . ?
C1 C2 Fe1 66.68(8) . . ?
B7 C2 Fe1 67.86(8) . . ?
B11 C2 Fe1 126.38(11) . . ?
B6 C2 Fe1 125.34(11) . . ?
C1 C2 H2 117.3(12) . . ?
B7 C2 H2 124.3(12) . . ?
B11 C2 H2 117.2(12) . . ?
B6 C2 H2 110.9(12) . . ?
Fe1 C2 H2 108.3(12) . . ?
C1 B4 B8 105.08(14) . . ?
C1 B4 B5 58.64(10) . . ?
B8 B4 B5 107.44(14) . . ?
C1 B4 B9 103.67(13) . . ?
B8 B4 B9 60.19(11) . . ?
B5 B4 B9 58.64(11) . . ?
C1 B4 Fe1 63.54(9) . . ?
B8 B4 Fe1 66.73(9) . . ?
B5 B4 Fe1 117.55(11) . . ?
B9 B4 Fe1 119.21(12) . . ?
C1 B4 H4 121.2(9) . . ?
B8 B4 H4 130.1(9) . . ?
B5 B4 H4 111.9(9) . . ?
B9 B4 H4 119.2(10) . . ?
Fe1 B4 H4 116.7(10) . . ?
C1 B5 B6 59.82(11) . . ?
C1 B5 B9 104.39(13) . . ?
B6 B5 B9 107.89(15) . . ?
C1 B5 B10 104.81(14) . . ?
B6 B5 B10 59.08(12) . . ?
B9 B5 B10 60.56(11) . . ?
C1 B5 B4 57.44(10) . . ?
B6 B5 B4 108.09(14) . . ?
B9 B5 B4 60.76(11) . . ?
B10 B5 B4 108.84(14) . . ?
C1 B5 H5 116.5(10) . . ?
B6 B5 H5 117.6(9) . . ?
B9 B5 H5 129.5(10) . . ?
B10 B5 H5 128.2(10) . . ?
B4 B5 H5 119.1(9) . . ?
C1 B6 C2 55.73(10) . . ?
C1 B6 B10 105.35(13) . . ?
C2 B6 B10 105.01(13) . . ?
C1 B6 B5 58.65(11) . . ?
C2 B6 B5 103.74(12) . . ?
B10 B6 B5 60.94(12) . . ?
C1 B6 B11 103.56(13) . . ?
C2 B6 B11 58.35(11) . . ?
B10 B6 B11 60.59(12) . . ?
B5 B6 B11 108.47(13) . . ?
C1 B6 H6 117.9(9) . . ?
C2 B6 H6 118.3(10) . . ?
B10 B6 H6 130.6(9) . . ?
B5 B6 H6 123.8(10) . . ?
B11 B6 H6 124.5(9) . . ?
C2 B7 B8 104.78(14) . . ?
C2 B7 B12 103.57(14) . . ?
B8 B7 B12 60.63(11) . . ?
C2 B7 B11 58.21(10) . . ?
B8 B7 B11 107.70(15) . . ?
B12 B7 B11 58.87(11) . . ?
C2 B7 Fe1 63.28(8) . . ?
B8 B7 Fe1 67.01(9) . . ?
B12 B7 Fe1 119.92(13) . . ?
B11 B7 Fe1 117.21(12) . . ?
C2 B7 H7 123.1(8) . . ?
B8 B7 H7 127.3(8) . . ?
B12 B7 H7 119.9(9) . . ?
B11 B7 H7 115.1(9) . . ?
Fe1 B7 H7 114.3(9) . . ?
N1 B8 B7 120.47(15) . . ?
N1 B8 B4 127.23(14) . . ?
B7 B8 B4 107.36(13) . . ?
N1 B8 B9 117.70(14) . . ?
B7 B8 B9 107.82(12) . . ?
B4 B8 B9 60.76(11) . . ?
N1 B8 B12 113.99(15) . . ?
B7 B8 B12 60.39(11) . . ?
B4 B8 B12 107.93(13) . . ?
B9 B8 B12 59.39(11) . . ?
N1 B8 Fe1 118.11(12) . . ?
B7 B8 Fe1 63.74(9) . . ?
B4 B8 Fe1 64.00(9) . . ?
B9 B8 Fe1 117.34(11) . . ?
B12 B8 Fe1 116.89(11) . . ?
B5 B9 B12 107.93(13) . . ?
B5 B9 B10 60.12(11) . . ?
B12 B9 B10 59.94(11) . . ?
B5 B9 B8 108.09(14) . . ?
B12 B9 B8 60.43(11) . . ?
B10 B9 B8 108.54(14) . . ?
B5 B9 B4 60.59(11) . . ?
B12 B9 B4 107.40(14) . . ?
B10 B9 B4 108.36(14) . . ?
B8 B9 B4 59.05(11) . . ?
B5 B9 H9 120.6(9) . . ?
B12 B9 H9 124.9(10) . . ?
B10 B9 H9 124.9(9) . . ?
B8 B9 H9 119.9(9) . . ?
B4 B9 H9 118.0(10) . . ?
B6 B10 B11 60.22(12) . . ?
B6 B10 B5 59.97(12) . . ?
B11 B10 B5 107.42(14) . . ?
B6 B10 B12 108.01(14) . . ?
B11 B10 B12 59.61(11) . . ?
B5 B10 B12 107.19(13) . . ?
B6 B10 B9 107.62(14) . . ?
B11 B10 B9 107.19(14) . . ?
B5 B10 B9 59.33(11) . . ?
B12 B10 B9 59.80(11) . . ?
B6 B10 H10 120.3(9) . . ?
B11 B10 H10 121.2(9) . . ?
B5 B10 H10 122.4(10) . . ?
B12 B10 H10 122.6(10) . . ?
B9 B10 H10 123.5(9) . . ?
C2 B11 B6 59.89(11) . . ?
C2 B11 B12 104.61(13) . . ?
B6 B11 B12 107.90(14) . . ?
C2 B11 B10 105.12(14) . . ?
B6 B11 B10 59.19(12) . . ?
B12 B11 B10 60.49(11) . . ?
C2 B11 B7 58.02(10) . . ?
B6 B11 B7 108.50(13) . . ?
B12 B11 B7 60.39(11) . . ?
B10 B11 B7 108.75(13) . . ?
C2 B11 H11 120.2(11) . . ?
B6 B11 H11 118.2(10) . . ?
B12 B11 H11 126.9(10) . . ?
B10 B11 H11 124.6(11) . . ?
B7 B11 H11 121.3(10) . . ?
B11 B12 B9 107.78(14) . . ?
B11 B12 B10 59.90(11) . . ?
B9 B12 B10 60.25(11) . . ?
B11 B12 B7 60.74(11) . . ?
B9 B12 B7 107.33(14) . . ?
B10 B12 B7 108.56(14) . . ?
B11 B12 B8 107.87(14) . . ?
B9 B12 B8 60.18(11) . . ?
B10 B12 B8 108.58(14) . . ?
B7 B12 B8 58.98(11) . . ?
B11 B12 H12 122.3(9) . . ?
B9 B12 H12 123.2(10) . . ?
B10 B12 H12 124.6(10) . . ?
B7 B12 H12 118.9(10) . . ?
B8 B12 H12 119.2(9) . . ?
N1 C3 N2 120.41(14) . . ?
N1 C3 C4 118.98(15) . . ?
N2 C3 C4 120.52(14) . . ?
C3 C4 C5 111.46(15) . . ?
C3 C4 H4A 109.3 . . ?
C5 C4 H4A 109.3 . . ?
C3 C4 H4B 109.3 . . ?
C5 C4 H4B 109.3 . . ?
H4A C4 H4B 108.0 . . ?
C4 C5 H5A 109.5 . . ?
C4 C5 H5B 109.5 . . ?
H5A C5 H5B 109.5 . . ?
C4 C5 H5C 109.5 . . ?
H5A C5 H5C 109.5 . . ?
H5B C5 H5C 109.5 . . ?
N2 C6 C7 110.55(14) . . ?
N2 C6 H6A 109.5 . . ?
C7 C6 H6A 109.5 . . ?
N2 C6 H6B 109.5 . . ?
C7 C6 H6B 109.5 . . ?
H6A C6 H6B 108.1 . . ?
C6 C7 C8 114.29(16) . . ?
C6 C7 H7A 108.7 . . ?
C8 C7 H7A 108.7 . . ?
C6 C7 H7B 108.7 . . ?
C8 C7 H7B 108.7 . . ?
H7A C7 H7B 107.6 . . ?
C7 C8 H8A 109.5 . . ?
C7 C8 H8B 109.5 . . ?
H8A C8 H8B 109.5 . . ?
C7 C8 H8C 109.5 . . ?
H8A C8 H8C 109.5 . . ?
H8B C8 H8C 109.5 . . ?

loop_
_geom_bond_atom_site_label_1
_geom_bond_atom_site_label_2
_geom_bond_distance
_geom_bond_site_symmetry_2
_geom_bond_publ_flag
Fe1 C2 2.0200(15) . ?
Fe1 C2 2.0200(15) 3_666 ?
Fe1 C1 2.0286(16) 3_666 ?
Fe1 C1 2.0287(16) . ?
Fe1 B7 2.0947(19) 3_666 ?
Fe1 B7 2.0948(19) . ?
Fe1 B4 2.104(2) 3_666 ?
Fe1 B4 2.104(2) . ?
Fe1 B8 2.150(2) . ?
Fe1 B8 2.150(2) 3_666 ?
N1 C3 1.317(2) . ?
N1 B8 1.531(2) . ?
N1 H1N 0.87(2) . ?
N2 C3 1.323(2) . ?
N2 C6 1.466(2) . ?
N2 H2N 0.849(18) . ?
C1 C2 1.621(2) . ?
C1 B4 1.691(2) . ?
C1 B5 1.713(3) . ?
C1 B6 1.734(3) . ?
C1 H1 0.973(19) . ?
C2 B7 1.703(2) . ?
C2 B11 1.707(3) . ?
C2 B6 1.734(3) . ?
C2 H2 0.910(18) . ?
B4 B8 1.774(3) . ?
B4 B5 1.802(3) . ?
B4 B9 1.805(3) . ?
B4 H4 1.117(19) . ?
B5 B6 1.764(3) . ?
B5 B9 1.766(3) . ?
B5 B10 1.781(3) . ?
B5 H5 1.053(18) . ?
B6 B10 1.748(3) . ?
B6 B11 1.766(3) . ?
B6 H6 1.093(15) . ?
B7 B8 1.769(3) . ?
B7 B12 1.795(3) . ?
B7 B11 1.801(3) . ?
B7 H7 1.115(18) . ?
B8 B9 1.795(3) . ?
B8 B12 1.799(3) . ?
B9 B12 1.780(3) . ?
B9 B10 1.788(3) . ?
B9 H9 1.045(17) . ?
B10 B11 1.772(3) . ?
B10 B12 1.783(3) . ?
B10 H10 1.070(17) . ?
B11 B12 1.767(3) . ?
B11 H11 1.042(18) . ?
B12 H12 1.091(19) . ?
C3 C4 1.501(2) . ?
C4 C5 1.533(2) . ?
C4 H4A 0.9900 . ?
C4 H4B 0.9900 . ?
C5 H5A 0.9800 . ?
C5 H5B 0.9800 . ?
C5 H5C 0.9800 . ?
C6 C7 1.517(3) . ?
C6 H6A 0.9900 . ?
C6 H6B 0.9900 . ?
C7 C8 1.522(3) . ?
C7 H7A 0.9900 . ?
C7 H7B 0.9900 . ?
C8 H8A 0.9800 . ?
C8 H8B 0.9800 . ?
C8 H8C 0.9800 . ?

loop_
_geom_torsion_atom_site_label_1
_geom_torsion_atom_site_label_2
_geom_torsion_atom_site_label_3
_geom_torsion_atom_site_label_4
_geom_torsion
_geom_torsion_site_symmetry_1
_geom_torsion_site_symmetry_2
_geom_torsion_site_symmetry_3
_geom_torsion_site_symmetry_4
_geom_torsion_publ_flag
B4 C1 C2 B7 0.09(18) . . . . ?
B5 C1 C2 B7 -69.14(16) . . . . ?
B6 C1 C2 B7 -107.59(15) . . . . ?
Fe1 C1 C2 B7 52.54(11) . . . . ?
B4 C1 C2 B11 69.19(16) . . . . ?
B5 C1 C2 B11 -0.04(17) . . . . ?
B6 C1 C2 B11 -38.49(12) . . . . ?
Fe1 C1 C2 B11 121.64(12) . . . . ?
B4 C1 C2 B6 107.68(15) . . . . ?
B5 C1 C2 B6 38.45(12) . . . . ?
Fe1 C1 C2 B6 160.13(11) . . . . ?
B4 C1 C2 Fe1 -52.45(11) . . . . ?
B5 C1 C2 Fe1 -121.68(11) . . . . ?
B6 C1 C2 Fe1 -160.13(11) . . . . ?
C2 C1 B4 B8 -2.43(18) . . . . ?
B5 C1 B4 B8 101.49(15) . . . . ?
B6 C1 B4 B8 65.74(17) . . . . ?
Fe1 C1 B4 B8 -53.77(10) . . . . ?
C2 C1 B4 B5 -103.92(15) . . . . ?
B6 C1 B4 B5 -35.75(14) . . . . ?
Fe1 C1 B4 B5 -155.26(12) . . . . ?
C2 C1 B4 B9 -64.76(16) . . . . ?
B5 C1 B4 B9 39.16(13) . . . . ?
B6 C1 B4 B9 3.41(18) . . . . ?
Fe1 C1 B4 B9 -116.10(12) . . . . ?
C2 C1 B4 Fe1 51.33(11) . . . . ?
B5 C1 B4 Fe1 155.26(12) . . . . ?
B6 C1 B4 Fe1 119.51(14) . . . . ?
C2 C1 B5 B6 -38.71(12) . . . . ?
B4 C1 B5 B6 -142.91(15) . . . . ?
Fe1 C1 B5 B6 -114.03(15) . . . . ?
C2 C1 B5 B9 63.86(15) . . . . ?
B4 C1 B5 B9 -40.34(13) . . . . ?
B6 C1 B5 B9 102.57(15) . . . . ?
Fe1 C1 B5 B9 -11.45(19) . . . . ?
C2 C1 B5 B10 1.06(16) . . . . ?
B4 C1 B5 B10 -103.14(14) . . . . ?
B6 C1 B5 B10 39.77(12) . . . . ?
Fe1 C1 B5 B10 -74.26(15) . . . . ?
C2 C1 B5 B4 104.20(14) . . . . ?
B6 C1 B5 B4 142.91(15) . . . . ?
Fe1 C1 B5 B4 28.89(13) . . . . ?
B8 B4 B5 C1 -97.35(15) . . . . ?
B9 B4 B5 C1 -134.07(15) . . . . ?
Fe1 B4 B5 C1 -25.00(12) . . . . ?
C1 B4 B5 B6 33.26(13) . . . . ?
B8 B4 B5 B6 -64.09(17) . . . . ?
B9 B4 B5 B6 -100.81(16) . . . . ?
Fe1 B4 B5 B6 8.26(19) . . . . ?
C1 B4 B5 B9 134.07(15) . . . . ?
B8 B4 B5 B9 36.72(13) . . . . ?
Fe1 B4 B5 B9 109.07(14) . . . . ?
C1 B4 B5 B10 95.89(15) . . . . ?
B8 B4 B5 B10 -1.45(18) . . . . ?
B9 B4 B5 B10 -38.17(13) . . . . ?
Fe1 B4 B5 B10 70.89(16) . . . . ?
B4 C1 B6 C2 -102.08(15) . . . . ?
B5 C1 B6 C2 -138.73(14) . . . . ?
Fe1 C1 B6 C2 -22.24(12) . . . . ?
C2 C1 B6 B10 97.93(15) . . . . ?
B4 C1 B6 B10 -4.15(19) . . . . ?
B5 C1 B6 B10 -40.80(13) . . . . ?
Fe1 C1 B6 B10 75.69(17) . . . . ?
C2 C1 B6 B5 138.73(14) . . . . ?
B4 C1 B6 B5 36.65(14) . . . . ?
Fe1 C1 B6 B5 116.49(15) . . . . ?
C2 C1 B6 B11 35.17(12) . . . . ?
B4 C1 B6 B11 -66.92(17) . . . . ?
B5 C1 B6 B11 -103.57(15) . . . . ?
Fe1 C1 B6 B11 12.92(18) . . . . ?
B7 C2 B6 C1 102.01(14) . . . . ?
B11 C2 B6 C1 138.88(13) . . . . ?
Fe1 C2 B6 C1 22.49(13) . . . . ?
C1 C2 B6 B10 -98.56(14) . . . . ?
B7 C2 B6 B10 3.45(18) . . . . ?
B11 C2 B6 B10 40.31(13) . . . . ?
Fe1 C2 B6 B10 -76.07(17) . . . . ?
C1 C2 B6 B5 -35.44(13) . . . . ?
B7 C2 B6 B5 66.57(17) . . . . ?
B11 C2 B6 B5 103.44(14) . . . . ?
Fe1 C2 B6 B5 -12.9(2) . . . . ?
C1 C2 B6 B11 -138.88(13) . . . . ?
B7 C2 B6 B11 -36.86(13) . . . . ?
Fe1 C2 B6 B11 -116.38(15) . . . . ?
B9 B5 B6 C1 -96.57(14) . . . . ?
B10 B5 B6 C1 -133.87(14) . . . . ?
B4 B5 B6 C1 -32.32(13) . . . . ?
C1 B5 B6 C2 34.13(12) . . . . ?
B9 B5 B6 C2 -62.44(17) . . . . ?
B10 B5 B6 C2 -99.74(14) . . . . ?
B4 B5 B6 C2 1.81(18) . . . . ?
C1 B5 B6 B10 133.87(14) . . . . ?
B9 B5 B6 B10 37.30(13) . . . . ?
B4 B5 B6 B10 101.55(15) . . . . ?
C1 B5 B6 B11 94.93(14) . . . . ?
B9 B5 B6 B11 -1.63(18) . . . . ?
B10 B5 B6 B11 -38.94(13) . . . . ?
B4 B5 B6 B11 62.61(18) . . . . ?
C1 C2 B7 B8 2.29(17) . . . . ?
B11 C2 B7 B8 -101.91(15) . . . . ?
B6 C2 B7 B8 -65.81(16) . . . . ?
Fe1 C2 B7 B8 54.20(10) . . . . ?
C1 C2 B7 B12 65.03(16) . . . . ?
B11 C2 B7 B12 -39.17(12) . . . . ?
B6 C2 B7 B12 -3.08(17) . . . . ?
Fe1 C2 B7 B12 116.93(12) . . . . ?
C1 C2 B7 B11 104.20(15) . . . . ?
B6 C2 B7 B11 36.09(14) . . . . ?
Fe1 C2 B7 B11 156.10(12) . . . . ?
C1 C2 B7 Fe1 -51.90(11) . . . . ?
B11 C2 B7 Fe1 -156.10(12) . . . . ?
B6 C2 B7 Fe1 -120.01(13) . . . . ?
C3 N1 B8 B7 168.49(17) . . . . ?
C3 N1 B8 B4 16.6(3) . . . . ?
C3 N1 B8 B9 -56.3(3) . . . . ?
C3 N1 B8 B12 -122.96(19) . . . . ?
C3 N1 B8 Fe1 94.0(2) . . . . ?
C2 B7 B8 N1 -160.52(15) . . . . ?
B12 B7 B8 N1 102.02(18) . . . . ?
B11 B7 B8 N1 138.67(16) . . . . ?
Fe1 B7 B8 N1 -108.62(15) . . . . ?
C2 B7 B8 B4 -3.68(17) . . . . ?
B12 B7 B8 B4 -101.15(14) . . . . ?
B11 B7 B8 B4 -64.49(16) . . . . ?
Fe1 B7 B8 B4 48.21(11) . . . . ?
C2 B7 B8 B9 60.40(17) . . . . ?
B12 B7 B8 B9 -37.07(13) . . . . ?
B11 B7 B8 B9 -0.41(18) . . . . ?
Fe1 B7 B8 B9 112.29(13) . . . . ?
C2 B7 B8 B12 97.47(14) . . . . ?
B11 B7 B8 B12 36.66(13) . . . . ?
Fe1 B7 B8 B12 149.36(11) . . . . ?
C2 B7 B8 Fe1 -51.90(10) . . . . ?
B12 B7 B8 Fe1 -149.36(11) . . . . ?
B11 B7 B8 Fe1 -112.70(12) . . . . ?
C1 B4 B8 N1 158.54(16) . . . . ?
B5 B4 B8 N1 -140.16(17) . . . . ?
B9 B4 B8 N1 -104.11(19) . . . . ?
Fe1 B4 B8 N1 106.72(17) . . . . ?
C1 B4 B8 B7 3.75(17) . . . . ?
B5 B4 B8 B7 65.05(16) . . . . ?
B9 B4 B8 B7 101.09(14) . . . . ?
Fe1 B4 B8 B7 -48.07(11) . . . . ?
C1 B4 B8 B9 -97.34(13) . . . . ?
B5 B4 B8 B9 -36.05(12) . . . . ?
Fe1 B4 B8 B9 -149.17(10) . . . . ?
C1 B4 B8 B12 -59.96(16) . . . . ?
B5 B4 B8 B12 1.34(17) . . . . ?
B9 B4 B8 B12 37.39(12) . . . . ?
Fe1 B4 B8 B12 -111.78(12) . . . . ?
C1 B4 B8 Fe1 51.82(10) . . . . ?
B5 B4 B8 Fe1 113.12(12) . . . . ?
B9 B4 B8 Fe1 149.17(10) . . . . ?
C1 B5 B9 B12 -61.58(16) . . . . ?
B6 B5 B9 B12 0.86(18) . . . . ?
B10 B5 B9 B12 37.52(13) . . . . ?
B4 B5 B9 B12 -100.28(15) . . . . ?
C1 B5 B9 B10 -99.11(15) . . . . ?
B6 B5 B9 B10 -36.66(13) . . . . ?
B4 B5 B9 B10 -137.80(15) . . . . ?
C1 B5 B9 B8 2.32(17) . . . . ?
B6 B5 B9 B8 64.76(16) . . . . ?
B10 B5 B9 B8 101.42(15) . . . . ?
B4 B5 B9 B8 -36.38(13) . . . . ?
C1 B5 B9 B4 38.70(12) . . . . ?
B6 B5 B9 B4 101.14(15) . . . . ?
B10 B5 B9 B4 137.80(15) . . . . ?
N1 B8 B9 B5 156.34(15) . . . . ?
B7 B8 B9 B5 -63.27(17) . . . . ?
B4 B8 B9 B5 37.05(13) . . . . ?
B12 B8 B9 B5 -100.78(14) . . . . ?
Fe1 B8 B9 B5 5.81(17) . . . . ?
N1 B8 B9 B12 -102.88(17) . . . . ?
B7 B8 B9 B12 37.51(13) . . . . ?
B4 B8 B9 B12 137.83(14) . . . . ?
Fe1 B8 B9 B12 106.60(13) . . . . ?
N1 B8 B9 B10 -139.98(15) . . . . ?
B7 B8 B9 B10 0.41(19) . . . . ?
B4 B8 B9 B10 100.73(15) . . . . ?
B12 B8 B9 B10 -37.10(13) . . . . ?
Fe1 B8 B9 B10 69.50(16) . . . . ?
N1 B8 B9 B4 119.29(17) . . . . ?
B7 B8 B9 B4 -100.32(14) . . . . ?
B12 B8 B9 B4 -137.83(14) . . . . ?
Fe1 B8 B9 B4 -31.24(11) . . . . ?
C1 B4 B9 B5 -39.16(12) . . . . ?
B8 B4 B9 B5 -138.89(14) . . . . ?
Fe1 B4 B9 B5 -106.25(13) . . . . ?
C1 B4 B9 B12 62.01(15) . . . . ?
B8 B4 B9 B12 -37.72(12) . . . . ?
B5 B4 B9 B12 101.17(14) . . . . ?
Fe1 B4 B9 B12 -5.08(16) . . . . ?
C1 B4 B9 B10 -1.31(18) . . . . ?
B8 B4 B9 B10 -101.04(15) . . . . ?
B5 B4 B9 B10 37.85(14) . . . . ?
Fe1 B4 B9 B10 -68.40(16) . . . . ?
C1 B4 B9 B8 99.74(14) . . . . ?
B5 B4 B9 B8 138.89(14) . . . . ?
Fe1 B4 B9 B8 32.64(11) . . . . ?
C1 B6 B10 B11 -97.14(14) . . . . ?
C2 B6 B10 B11 -39.22(12) . . . . ?
B5 B6 B10 B11 -136.82(13) . . . . ?
C1 B6 B10 B5 39.67(13) . . . . ?
C2 B6 B10 B5 97.60(14) . . . . ?
B11 B6 B10 B5 136.82(13) . . . . ?
C1 B6 B10 B12 -60.18(17) . . . . ?
C2 B6 B10 B12 -2.25(18) . . . . ?
B5 B6 B10 B12 -99.85(14) . . . . ?
B11 B6 B10 B12 36.97(13) . . . . ?
C1 B6 B10 B9 2.97(18) . . . . ?
C2 B6 B10 B9 60.90(17) . . . . ?
B5 B6 B10 B9 -36.70(13) . . . . ?
B11 B6 B10 B9 100.12(15) . . . . ?
C1 B5 B10 B6 -40.13(12) . . . . ?
B9 B5 B10 B6 -138.53(15) . . . . ?
B4 B5 B10 B6 -100.26(15) . . . . ?
C1 B5 B10 B11 -1.63(16) . . . . ?
B6 B5 B10 B11 38.50(12) . . . . ?
B9 B5 B10 B11 -100.03(14) . . . . ?
B4 B5 B10 B11 -61.76(16) . . . . ?
C1 B5 B10 B12 61.12(15) . . . . ?
B6 B5 B10 B12 101.25(15) . . . . ?
B9 B5 B10 B12 -37.28(13) . . . . ?
B4 B5 B10 B12 0.98(18) . . . . ?
C1 B5 B10 B9 98.39(13) . . . . ?
B6 B5 B10 B9 138.53(15) . . . . ?
B4 B5 B10 B9 38.26(13) . . . . ?
B5 B9 B10 B6 36.98(14) . . . . ?
B12 B9 B10 B6 -100.99(16) . . . . ?
B8 B9 B10 B6 -63.68(18) . . . . ?
B4 B9 B10 B6 -1.08(19) . . . . ?
B5 B9 B10 B11 100.42(15) . . . . ?
B12 B9 B10 B11 -37.56(14) . . . . ?
B8 B9 B10 B11 -0.24(18) . . . . ?
B4 B9 B10 B11 62.35(17) . . . . ?
B12 B9 B10 B5 -137.97(15) . . . . ?
B8 B9 B10 B5 -100.66(16) . . . . ?
B4 B9 B10 B5 -38.06(14) . . . . ?
B5 B9 B10 B12 137.97(15) . . . . ?
B8 B9 B10 B12 37.31(14) . . . . ?
B4 B9 B10 B12 99.91(15) . . . . ?
C1 C2 B11 B6 38.65(12) . . . . ?
B7 C2 B11 B6 142.60(14) . . . . ?
Fe1 C2 B11 B6 114.82(15) . . . . ?
C1 C2 B11 B12 -63.82(16) . . . . ?
B7 C2 B11 B12 40.13(13) . . . . ?
B6 C2 B11 B12 -102.48(15) . . . . ?
Fe1 C2 B11 B12 12.3(2) . . . . ?
C1 C2 B11 B10 -1.01(16) . . . . ?
B7 C2 B11 B10 102.94(14) . . . . ?
B6 C2 B11 B10 -39.66(12) . . . . ?
Fe1 C2 B11 B10 75.16(16) . . . . ?
C1 C2 B11 B7 -103.95(14) . . . . ?
B6 C2 B11 B7 -142.60(14) . . . . ?
Fe1 C2 B11 B7 -27.78(14) . . . . ?
C1 B6 B11 C2 -33.99(11) . . . . ?
B10 B6 B11 C2 -134.16(13) . . . . ?
B5 B6 B11 C2 -95.06(14) . . . . ?
C1 B6 B11 B12 62.85(16) . . . . ?
C2 B6 B11 B12 96.84(14) . . . . ?
B10 B6 B11 B12 -37.32(13) . . . . ?
B5 B6 B11 B12 1.78(18) . . . . ?
C1 B6 B11 B10 100.17(14) . . . . ?
C2 B6 B11 B10 134.16(13) . . . . ?
B5 B6 B11 B10 39.10(13) . . . . ?
C1 B6 B11 B7 -1.08(17) . . . . ?
C2 B6 B11 B7 32.91(12) . . . . ?
B10 B6 B11 B7 -101.26(15) . . . . ?
B5 B6 B11 B7 -62.15(17) . . . . ?
B6 B10 B11 C2 40.00(12) . . . . ?
B5 B10 B11 C2 1.62(16) . . . . ?
B12 B10 B11 C2 -98.47(13) . . . . ?
B9 B10 B11 C2 -60.83(16) . . . . ?
B5 B10 B11 B6 -38.39(12) . . . . ?
B12 B10 B11 B6 -138.47(14) . . . . ?
B9 B10 B11 B6 -100.83(15) . . . . ?
B6 B10 B11 B12 138.47(14) . . . . ?
B5 B10 B11 B12 100.09(14) . . . . ?
B9 B10 B11 B12 37.64(13) . . . . ?
B6 B10 B11 B7 100.82(15) . . . . ?
B5 B10 B11 B7 62.43(16) . . . . ?
B12 B10 B11 B7 -37.65(13) . . . . ?
B9 B10 B11 B7 -0.01(18) . . . . ?
B8 B7 B11 C2 96.74(14) . . . . ?
B12 B7 B11 C2 134.17(15) . . . . ?
Fe1 B7 B11 C2 24.01(12) . . . . ?
C2 B7 B11 B6 -33.65(13) . . . . ?
B8 B7 B11 B6 63.09(17) . . . . ?
B12 B7 B11 B6 100.52(15) . . . . ?
Fe1 B7 B11 B6 -9.64(19) . . . . ?
C2 B7 B11 B12 -134.17(15) . . . . ?
B8 B7 B11 B12 -37.43(14) . . . . ?
Fe1 B7 B11 B12 -110.16(15) . . . . ?
C2 B7 B11 B10 -96.47(15) . . . . ?
B8 B7 B11 B10 0.27(18) . . . . ?
B12 B7 B11 B10 37.70(14) . . . . ?
Fe1 B7 B11 B10 -72.47(16) . . . . ?
C2 B11 B12 B9 61.35(17) . . . . ?
B6 B11 B12 B9 -1.23(18) . . . . ?
B10 B11 B12 B9 -37.99(13) . . . . ?
B7 B11 B12 B9 100.31(15) . . . . ?
C2 B11 B12 B10 99.33(15) . . . . ?
B6 B11 B12 B10 36.75(13) . . . . ?
B7 B11 B12 B10 138.29(15) . . . . ?
C2 B11 B12 B7 -38.96(13) . . . . ?
B6 B11 B12 B7 -101.54(15) . . . . ?
B10 B11 B12 B7 -138.29(15) . . . . ?
C2 B11 B12 B8 -2.21(18) . . . . ?
B6 B11 B12 B8 -64.79(17) . . . . ?
B10 B11 B12 B8 -101.54(15) . . . . ?
B7 B11 B12 B8 36.75(13) . . . . ?
B5 B9 B12 B11 0.23(18) . . . . ?
B10 B9 B12 B11 37.83(13) . . . . ?
B8 B9 B12 B11 -100.81(15) . . . . ?
B4 B9 B12 B11 -63.71(16) . . . . ?
B5 B9 B12 B10 -37.60(13) . . . . ?
B8 B9 B12 B10 -138.64(14) . . . . ?
B4 B9 B12 B10 -101.53(14) . . . . ?
B5 B9 B12 B7 64.27(16) . . . . ?
B10 B9 B12 B7 101.87(14) . . . . ?
B8 B9 B12 B7 -36.77(12) . . . . ?
B4 B9 B12 B7 0.34(16) . . . . ?
B5 B9 B12 B8 101.04(15) . . . . ?
B10 B9 B12 B8 138.64(14) . . . . ?
B4 B9 B12 B8 37.11(12) . . . . ?
B6 B10 B12 B11 -37.23(13) . . . . ?
B5 B10 B12 B11 -100.48(15) . . . . ?
B9 B10 B12 B11 -137.54(15) . . . . ?
B6 B10 B12 B9 100.31(15) . . . . ?
B11 B10 B12 B9 137.54(15) . . . . ?
B5 B10 B12 B9 37.07(13) . . . . ?
B6 B10 B12 B7 0.52(18) . . . . ?
B11 B10 B12 B7 37.75(13) . . . . ?
B5 B10 B12 B7 -62.72(17) . . . . ?
B9 B10 B12 B7 -99.79(15) . . . . ?
B6 B10 B12 B8 63.09(17) . . . . ?
B11 B10 B12 B8 100.33(15) . . . . ?
B5 B10 B12 B8 -0.15(18) . . . . ?
B9 B10 B12 B8 -37.22(13) . . . . ?
C2 B7 B12 B11 38.84(12) . . . . ?
B8 B7 B12 B11 138.36(15) . . . . ?
Fe1 B7 B12 B11 105.59(14) . . . . ?
C2 B7 B12 B9 -62.21(15) . . . . ?
B8 B7 B12 B9 37.30(12) . . . . ?
B11 B7 B12 B9 -101.06(15) . . . . ?
Fe1 B7 B12 B9 4.53(17) . . . . ?
C2 B7 B12 B10 1.46(17) . . . . ?
B8 B7 B12 B10 100.97(15) . . . . ?
B11 B7 B12 B10 -37.39(13) . . . . ?
Fe1 B7 B12 B10 68.20(15) . . . . ?
C2 B7 B12 B8 -99.52(14) . . . . ?
B11 B7 B12 B8 -138.36(15) . . . . ?
Fe1 B7 B12 B8 -32.77(12) . . . . ?
N1 B8 B12 B11 -150.20(15) . . . . ?
B7 B8 B12 B11 -37.52(13) . . . . ?
B4 B8 B12 B11 62.66(17) . . . . ?
B9 B8 B12 B11 100.66(15) . . . . ?
Fe1 B8 B12 B11 -6.69(18) . . . . ?
N1 B8 B12 B9 109.14(16) . . . . ?
B7 B8 B12 B9 -138.18(14) . . . . ?
B4 B8 B12 B9 -38.00(13) . . . . ?
Fe1 B8 B12 B9 -107.35(13) . . . . ?
N1 B8 B12 B10 146.39(15) . . . . ?
B7 B8 B12 B10 -100.93(15) . . . . ?
B4 B8 B12 B10 -0.75(18) . . . . ?
B9 B8 B12 B10 37.25(13) . . . . ?
Fe1 B8 B12 B10 -70.11(16) . . . . ?
N1 B8 B12 B7 -112.68(16) . . . . ?
B4 B8 B12 B7 100.18(14) . . . . ?
B9 B8 B12 B7 138.18(14) . . . . ?
Fe1 B8 B12 B7 30.83(12) . . . . ?
B8 N1 C3 N2 -0.4(3) . . . . ?
B8 N1 C3 C4 -176.91(16) . . . . ?
C6 N2 C3 N1 173.97(16) . . . . ?
C6 N2 C3 C4 -9.6(3) . . . . ?
N1 C3 C4 C5 100.95(19) . . . . ?
N2 C3 C4 C5 -75.6(2) . . . . ?
C3 N2 C6 C7 136.88(18) . . . . ?
N2 C6 C7 C8 -71.25(18) . . . . ?
